data_7003270
loop_
_publ_author_name
'Ghosh, Sundargopal'
'Noll, Bruce C.'
'Fehlner, Thomas P.'

_publ_section_title
;
 Expansion of iridaborane clusters by addition of monoborane. Novel
 metallaboranes and mechanistic detail
;
_journal_issue 3
_journal_name_full 'Dalton Transactions'
_journal_page_first 371
_journal_paper_doi 10.1039/b715040g
_journal_year 2008
_chemical_compound_source synthesized
_chemical_formula_moiety 'C20 H43 B8.50 Ir2'
_chemical_formula_sum 'C20 H43 B8.5 Ir2'
_chemical_formula_weight 759.83
_space_group_IT_number 14
_symmetry_cell_setting monoclinic
_symmetry_Int_Tables_number 14
_symmetry_space_group_name_Hall '-P 2yn'
_symmetry_space_group_name_H-M 'P 1 21/n 1'
_atom_sites_solution_hydrogens geom
_atom_sites_solution_primary direct
_atom_sites_solution_secondary difmap
_audit_creation_method SHELXL-97
_cell_angle_alpha 90.00
_cell_angle_beta 94.178(1)
_cell_angle_gamma 90.00
_cell_formula_units_Z 4
_cell_length_a 8.3424(2)
_cell_length_b 15.4752(3)
_cell_length_c 19.7068(4)
_cell_measurement_reflns_used 9204
_cell_measurement_temperature 100(2)
_cell_measurement_theta_max 36.3196
_cell_measurement_theta_min 2.6323
_cell_volume 2537.39(9)
_computing_cell_refinement 'APEX2/SAINT (Bruker, 2004)'
_computing_data_collection 'APEX2 (Bruker, 2004)'
_computing_data_reduction 'SAINT/XPREP (Bruker, 2004; Sheldrick, 2003)'
_computing_molecular_graphics 'XP (Sheldrick, 1998)'
_computing_publication_material 'XCIF (Sheldrick, 2001)'
_computing_structure_refinement 'SHELXL-97 (Sheldrick, 1997)'
_computing_structure_solution 'SHELXS-97 (Sheldrick, 1990)'
_diffrn_ambient_temperature 100(2)
_diffrn_detector_area_resol_mean 8.33
_diffrn_measured_fraction_theta_full 1.000
_diffrn_measured_fraction_theta_max 1.000
_diffrn_measurement_device_type 'Bruker SMART APEX CCD area detector'
_diffrn_measurement_method '\f and \w scans'
_diffrn_radiation_monochromator graphite
_diffrn_radiation_probe x-ray
_diffrn_radiation_type MoK\a
_diffrn_radiation_wavelength 0.71073
_diffrn_reflns_av_sigmaI/netI 0.0270
_diffrn_reflns_limit_h_max 11
_diffrn_reflns_limit_h_min -11
_diffrn_reflns_limit_k_max 20
_diffrn_reflns_limit_k_min 0
_diffrn_reflns_limit_l_max 26
_diffrn_reflns_limit_l_min 0
_diffrn_reflns_number 96994
_diffrn_reflns_theta_full 28.28
_diffrn_reflns_theta_max 28.28
_diffrn_reflns_theta_min 1.67
_diffrn_source 'fine-focus sealed tube'
_diffrn_source_type 'Siemens KFFMO2K-90'
_exptl_absorpt_coefficient_mu 10.485
_exptl_absorpt_correction_T_max 0.6555
_exptl_absorpt_correction_T_min 0.1884
_exptl_absorpt_correction_type multi-scan
_exptl_absorpt_process_details
;
Blessing, R. H. (1995) Acta Cryst. A51, 33-38.

Sheldrick, G. M. (2004) TWINABS v1.05, Univeristy of G\"ottingen, Germany
;
_exptl_crystal_colour 'clear yellow'
_exptl_crystal_density_diffrn 1.989
_exptl_crystal_density_method 'not measured'
_exptl_crystal_description plate
_exptl_crystal_F_000 1438
_exptl_crystal_size_max 0.24
_exptl_crystal_size_mid 0.14
_exptl_crystal_size_min 0.04
_refine_diff_density_max 2.116
_refine_diff_density_min -1.984
_refine_diff_density_rms 0.187
_refine_ls_extinction_method none
_refine_ls_goodness_of_fit_ref 1.226
_refine_ls_hydrogen_treatment mixed
_refine_ls_matrix_type full
_refine_ls_number_parameters 327
_refine_ls_number_reflns 9056
_refine_ls_number_restraints 0
_refine_ls_restrained_S_all 1.226
_refine_ls_R_factor_all 0.0477
_refine_ls_R_factor_gt 0.0364
_refine_ls_shift/su_max 0.002
_refine_ls_shift/su_mean 0.000
_refine_ls_structure_factor_coef Fsqd
_refine_ls_weighting_details 'calc w=1/[\s^2^(Fo^2^)+(0.0157P)^2^+32.6581P] where P=(Fo^2^+2Fc^2^)/3'
_refine_ls_weighting_scheme calc
_refine_ls_wR_factor_gt 0.0803
_refine_ls_wR_factor_ref 0.0826
_reflns_number_gt 7224
_reflns_number_total 9056
_reflns_threshold_expression >2sigma(I)
_cod_data_source_file b715040g.txt
_cod_data_source_block bcn132t5
_cod_original_sg_symbol_H-M 'P 21/n'
_cod_original_formula_sum 'C20 H43 B8.50 Ir2'
_cod_database_code 7003270

loop_
_symmetry_equiv_pos_as_xyz
'x, y, z'
'-x+1/2, y+1/2, -z+1/2'
'-x, -y, -z'
'x-1/2, -y-1/2, z-1/2'

loop_
_atom_site_label
_atom_site_type_symbol
_atom_site_fract_x
_atom_site_fract_y
_atom_site_fract_z
_atom_site_U_iso_or_equiv
_atom_site_adp_type
_atom_site_occupancy
_atom_site_symmetry_multiplicity
_atom_site_calc_flag
_atom_site_refinement_flags
_atom_site_disorder_assembly
_atom_site_disorder_group
Ir1 Ir 0.86309(2) 0.623510(16) 0.164504(12) 0.01358(6) Uani 1 1 d . E .
Ir2 Ir 1.10386(2) 0.623294(16) 0.341220(12) 0.01297(6) Uani 1 1 d . E .
B1 B 1.0819(8) 0.6353(5) 0.2312(4) 0.0167(14) Uani 1 1 d . . .
H1 H 1.161(11) 0.689(6) 0.211(5) 0.020 Uiso 0.75 1 d P A 1
B2 B 1.0771(8) 0.5451(5) 0.1730(4) 0.0158(14) Uani 1 1 d . E .
H2 H 1.147(11) 0.542(6) 0.133(5) 0.019 Uiso 0.75 1 d P B 1
H23 H 1.020(8) 0.465(4) 0.177(4) 0.019 Uiso 1 1 d . . .
B3 B 0.8776(9) 0.4896(5) 0.1689(4) 0.0172(15) Uani 1 1 d . . .
H3 H 0.811(8) 0.446(4) 0.128(4) 0.021 Uiso 1 1 d . . .
H34 H 0.823(8) 0.462(4) 0.234(4) 0.021 Uiso 1 1 d . . .
B4 B 0.7750(9) 0.5389(5) 0.2404(4) 0.0185(15) Uani 1 1 d . E .
H4 H 0.644(8) 0.529(4) 0.244(4) 0.022 Uiso 1 1 d . . .
B5 B 0.8848(8) 0.6310(5) 0.2751(4) 0.0165(14) Uani 1 1 d . E .
H5 H 0.802(11) 0.682(6) 0.300(5) 0.020 Uiso 0.75 1 d P C 1
B6 B 0.8978(8) 0.5385(5) 0.3304(4) 0.0152(14) Uani 1 1 d . . .
H6 H 0.816(11) 0.528(6) 0.373(5) 0.018 Uiso 0.75 1 d P D 1
H67 H 0.951(10) 0.465(5) 0.325(5) 0.05(3) Uiso 1 1 d . . .
B7 B 1.1026(9) 0.4900(5) 0.3334(4) 0.0181(15) Uani 1 1 d . E .
H7 H 1.164(8) 0.441(4) 0.374(4) 0.022 Uiso 1 1 d . . .
H78 H 1.151(8) 0.470(4) 0.267(4) 0.022 Uiso 1 1 d . . .
B8 B 1.1997(8) 0.5453(4) 0.2632(4) 0.0154(14) Uani 1 1 d . E .
H8 H 1.309(8) 0.543(4) 0.255(4) 0.018 Uiso 1 1 d . . .
C1 C 0.8249(8) 0.7620(4) 0.1317(4) 0.0186(13) Uani 1 1 d . . .
C2 C 0.6722(7) 0.7228(4) 0.1389(4) 0.0177(13) Uani 1 1 d . E .
C3 C 0.6516(8) 0.6531(4) 0.0914(4) 0.0178(13) Uani 1 1 d . . .
C4 C 0.7925(8) 0.6478(4) 0.0539(4) 0.0218(15) Uani 1 1 d . E .
C5 C 0.9007(8) 0.7158(4) 0.0789(4) 0.0208(14) Uani 1 1 d . E .
C6 C 0.8922(9) 0.8395(4) 0.1694(4) 0.0260(16) Uani 1 1 d . E .
H6A H 0.8532 0.8922 0.1461 0.039 Uiso 1 1 calc R . .
H6B H 1.0098 0.8379 0.1710 0.039 Uiso 1 1 calc R . .
H6C H 0.8576 0.8390 0.2159 0.039 Uiso 1 1 calc R . .
C7 C 0.5498(8) 0.7524(5) 0.1854(4) 0.0240(15) Uani 1 1 d . . .
H7A H 0.4806 0.7962 0.1624 0.036 Uiso 1 1 calc R E .
H7B H 0.6042 0.7773 0.2266 0.036 Uiso 1 1 calc R . .
H7C H 0.4842 0.7031 0.1978 0.036 Uiso 1 1 calc R . .
C8 C 0.5054(9) 0.5962(5) 0.0814(4) 0.0284(17) Uani 1 1 d . E .
H8A H 0.4277 0.6227 0.0479 0.043 Uiso 1 1 calc R . .
H8B H 0.4562 0.5896 0.1247 0.043 Uiso 1 1 calc R . .
H8C H 0.5369 0.5393 0.0650 0.043 Uiso 1 1 calc R . .
C9 C 0.8208(9) 0.5862(5) -0.0024(4) 0.0287(17) Uani 1 1 d . . .
H9B H 0.9367 0.5786 -0.0055 0.043 Uiso 1 1 calc R E .
H9C H 0.7727 0.6093 -0.0455 0.043 Uiso 1 1 calc R . .
H9A H 0.7717 0.5303 0.0069 0.043 Uiso 1 1 calc R . .
C10 C 1.0608(8) 0.7353(5) 0.0531(4) 0.0294(17) Uani 1 1 d . . .
H10A H 1.1012 0.6839 0.0308 0.044 Uiso 1 1 calc R E .
H10B H 1.1365 0.7519 0.0912 0.044 Uiso 1 1 calc R . .
H10C H 1.0499 0.7829 0.0203 0.044 Uiso 1 1 calc R . .
C11 C 1.0763(8) 0.7468(4) 0.4007(4) 0.0204(14) Uani 1 1 d . . .
C12 C 1.2240(8) 0.7503(4) 0.3655(4) 0.0203(14) Uani 1 1 d . E .
C13 C 1.3269(8) 0.6826(4) 0.3930(4) 0.0207(14) Uani 1 1 d . . .
C14 C 1.2433(7) 0.6369(4) 0.4431(4) 0.0190(13) Uani 1 1 d . E .
C15 C 1.0904(8) 0.6764(4) 0.4470(4) 0.0193(14) Uani 1 1 d . E .
C16 C 0.9418(9) 0.8101(5) 0.3915(5) 0.0337(19) Uani 1 1 d . E .
H16A H 0.8406 0.7817 0.4006 0.050 Uiso 1 1 calc R . .
H16B H 0.9349 0.8319 0.3447 0.050 Uiso 1 1 calc R . .
H16C H 0.9616 0.8584 0.4232 0.050 Uiso 1 1 calc R . .
C17 C 1.2665(10) 0.8178(5) 0.3157(4) 0.0355(19) Uani 1 1 d . . .
H17A H 1.3818 0.8304 0.3220 0.053 Uiso 1 1 calc R E .
H17B H 1.2051 0.8705 0.3230 0.053 Uiso 1 1 calc R . .
H17C H 1.2407 0.7966 0.2693 0.053 Uiso 1 1 calc R . .
C18 C 1.4949(8) 0.6652(5) 0.3732(4) 0.0344(19) Uani 1 1 d . E .
H18A H 1.5365 0.6128 0.3961 0.052 Uiso 1 1 calc R . .
H18B H 1.5644 0.7143 0.3868 0.052 Uiso 1 1 calc R . .
H18C H 1.4933 0.6574 0.3238 0.052 Uiso 1 1 calc R . .
C19 C 1.3131(11) 0.5637(5) 0.4852(4) 0.0365(19) Uani 1 1 d . . .
H19A H 1.3868 0.5866 0.5219 0.055 Uiso 1 1 calc R E .
H19B H 1.3718 0.5249 0.4565 0.055 Uiso 1 1 calc R . .
H19C H 1.2263 0.5317 0.5049 0.055 Uiso 1 1 calc R . .
C20 C 0.9648(9) 0.6541(5) 0.4956(4) 0.0349(19) Uani 1 1 d . . .
H20A H 0.9839 0.5955 0.5132 0.052 Uiso 1 1 calc R E .
H20B H 0.8579 0.6571 0.4716 0.052 Uiso 1 1 calc R . .
H20C H 0.9712 0.6953 0.5335 0.052 Uiso 1 1 calc R . .
B9 B 1.243(4) 0.633(3) 0.161(2) 0.038(8) Uiso 0.25 1 d P E 2
H9 H 1.3249 0.6207 0.1663 0.045 Uiso 0.25 1 d P F 2
B9' B 0.753(5) 0.630(3) 0.341(2) 0.046(10) Uiso 0.25 1 d P E 2
H9'A H 0.6439 0.5987 0.3383 0.055 Uiso 0.25 1 d P G 2

loop_
_atom_site_aniso_label
_atom_site_aniso_U_11
_atom_site_aniso_U_22
_atom_site_aniso_U_33
_atom_site_aniso_U_23
_atom_site_aniso_U_13
_atom_site_aniso_U_12
Ir1 0.01475(10) 0.01223(11) 0.01365(12) 0.00040(10) 0.00036(9) 0.00222(9)
Ir2 0.01403(10) 0.01147(11) 0.01336(12) -0.00027(10) 0.00057(8) -0.00198(9)
B1 0.013(3) 0.014(3) 0.023(4) 0.001(3) 0.007(3) -0.001(3)
B2 0.014(3) 0.017(3) 0.017(4) -0.004(3) 0.001(3) 0.003(2)
B3 0.020(3) 0.018(4) 0.014(4) 0.000(3) -0.001(3) 0.001(3)
B4 0.016(3) 0.020(4) 0.019(4) 0.000(3) -0.002(3) -0.004(3)
B5 0.016(3) 0.014(3) 0.019(4) 0.002(3) 0.002(3) 0.001(3)
B6 0.016(3) 0.017(3) 0.012(3) 0.001(3) 0.000(3) -0.004(3)
B7 0.020(3) 0.018(4) 0.015(4) -0.001(3) -0.001(3) -0.002(3)
B8 0.013(3) 0.015(3) 0.018(4) -0.002(3) -0.001(3) 0.003(2)
C1 0.023(3) 0.015(3) 0.018(3) 0.006(3) 0.002(3) 0.006(2)
C2 0.019(3) 0.015(3) 0.019(3) 0.004(3) 0.002(3) 0.006(2)
C3 0.021(3) 0.017(3) 0.015(3) 0.004(3) -0.004(3) 0.005(2)
C4 0.029(3) 0.021(3) 0.015(3) 0.005(3) -0.003(3) 0.014(3)
C5 0.021(3) 0.022(3) 0.019(4) 0.009(3) 0.004(3) 0.007(2)
C6 0.034(4) 0.017(3) 0.027(4) -0.001(3) 0.000(3) 0.002(3)
C7 0.022(3) 0.029(4) 0.021(4) 0.004(3) 0.003(3) 0.013(3)
C8 0.031(4) 0.025(4) 0.027(4) 0.006(3) -0.015(3) 0.000(3)
C9 0.038(4) 0.033(4) 0.014(4) -0.003(3) -0.006(3) 0.020(3)
C10 0.025(3) 0.033(4) 0.031(4) 0.016(3) 0.010(3) 0.008(3)
C11 0.023(3) 0.019(3) 0.018(3) -0.006(3) -0.002(3) -0.001(2)
C12 0.027(3) 0.017(3) 0.016(3) -0.001(3) 0.000(3) -0.013(3)
C13 0.018(3) 0.027(4) 0.016(3) -0.003(3) -0.003(3) -0.006(2)
C14 0.021(3) 0.018(3) 0.018(3) -0.001(3) 0.002(3) -0.001(2)
C15 0.021(3) 0.022(3) 0.016(3) -0.003(3) 0.002(3) -0.005(2)
C16 0.035(4) 0.023(4) 0.042(5) -0.014(4) -0.006(4) 0.008(3)
C17 0.054(5) 0.029(4) 0.023(4) -0.003(3) 0.001(4) -0.024(3)
C18 0.019(3) 0.052(5) 0.031(5) -0.011(4) 0.001(3) -0.006(3)
C19 0.054(5) 0.029(4) 0.023(4) 0.003(4) -0.016(4) 0.000(3)
C20 0.039(4) 0.040(4) 0.027(4) -0.011(4) 0.010(4) -0.008(3)

loop_
_atom_type_symbol
_atom_type_description
_atom_type_scat_dispersion_real
_atom_type_scat_dispersion_imag
_atom_type_scat_source
C C 0.0033 0.0016 'International Tables Vol C Tables 4.2.6.8 and 6.1.1.4'
H H 0.0000 0.0000 'International Tables Vol C Tables 4.2.6.8 and 6.1.1.4'
B B 0.0013 0.0007 'International Tables Vol C Tables 4.2.6.8 and 6.1.1.4'
Ir Ir -1.4442 7.9887 'International Tables Vol C Tables 4.2.6.8 and 6.1.1.4'

loop_
_geom_angle_atom_site_label_1
_geom_angle_atom_site_label_2
_geom_angle_atom_site_label_3
_geom_angle
_geom_angle_site_symmetry_1
_geom_angle_site_symmetry_3
_geom_angle_publ_flag
B3 Ir1 B2 52.4(3) . . ?
B3 Ir1 B4 52.2(3) . . ?
B2 Ir1 B4 85.8(3) . . ?
B3 Ir1 B5 90.6(3) . . ?
B2 Ir1 B5 86.8(3) . . ?
B4 Ir1 B5 49.1(3) . . ?
B3 Ir1 B1 90.8(3) . . ?
B2 Ir1 B1 49.2(3) . . ?
B4 Ir1 B1 86.8(3) . . ?
B5 Ir1 B1 52.1(3) . . ?
B3 Ir1 C3 105.7(3) . . ?
B2 Ir1 C3 140.7(3) . . ?
B4 Ir1 C3 106.1(3) . . ?
B5 Ir1 C3 129.6(2) . . ?
B1 Ir1 C3 163.0(3) . . ?
B3 Ir1 C2 137.0(3) . . ?
B2 Ir1 C2 166.8(3) . . ?
B4 Ir1 C2 107.5(3) . . ?
B5 Ir1 C2 101.2(3) . . ?
B1 Ir1 C2 128.9(3) . . ?
C3 Ir1 C2 37.2(2) . . ?
B3 Ir1 C4 102.6(3) . . ?
B2 Ir1 C4 109.1(3) . . ?
B4 Ir1 C4 134.1(3) . . ?
B5 Ir1 C4 163.5(2) . . ?
B1 Ir1 C4 136.1(3) . . ?
C3 Ir1 C4 37.3(2) . . ?
C2 Ir1 C4 62.3(2) . . ?
B3 Ir1 C5 130.8(3) . . ?
B2 Ir1 C5 104.8(3) . . ?
B4 Ir1 C5 168.1(3) . . ?
B5 Ir1 C5 135.3(3) . . ?
B1 Ir1 C5 104.1(3) . . ?
C3 Ir1 C5 62.3(2) . . ?
C2 Ir1 C5 62.1(2) . . ?
C4 Ir1 C5 37.6(3) . . ?
B3 Ir1 C1 165.2(3) . . ?
B2 Ir1 C1 131.0(3) . . ?
B4 Ir1 C1 136.7(3) . . ?
B5 Ir1 C1 103.7(3) . . ?
B1 Ir1 C1 100.9(3) . . ?
C3 Ir1 C1 62.2(2) . . ?
C2 Ir1 C1 37.0(2) . . ?
C4 Ir1 C1 62.7(2) . . ?
C5 Ir1 C1 37.4(2) . . ?
B7 Ir2 B8 52.3(3) . . ?
B7 Ir2 B6 52.2(3) . . ?
B8 Ir2 B6 85.6(3) . . ?
B7 Ir2 B5 90.6(3) . . ?
B8 Ir2 B5 86.7(3) . . ?
B6 Ir2 B5 49.1(3) . . ?
B7 Ir2 B1 90.6(3) . . ?
B8 Ir2 B1 49.0(3) . . ?
B6 Ir2 B1 86.8(3) . . ?
B5 Ir2 B1 52.3(3) . . ?
B7 Ir2 C12 152.9(3) . . ?
B8 Ir2 C12 117.4(3) . . ?
B6 Ir2 C12 153.3(3) . . ?
B5 Ir2 C12 115.1(3) . . ?
B1 Ir2 C12 98.2(3) . . ?
B7 Ir2 C13 116.1(3) . . ?
B8 Ir2 C13 102.4(3) . . ?
B6 Ir2 C13 156.6(3) . . ?
B5 Ir2 C13 151.9(3) . . ?
B1 Ir2 C13 115.1(3) . . ?
C12 Ir2 C13 37.2(2) . . ?
B7 Ir2 C15 115.6(3) . . ?
B8 Ir2 C15 155.7(3) . . ?
B6 Ir2 C15 102.7(3) . . ?
B5 Ir2 C15 116.1(3) . . ?
B1 Ir2 C15 152.6(3) . . ?
C12 Ir2 C15 62.2(2) . . ?
C13 Ir2 C15 61.8(2) . . ?
B7 Ir2 C14 99.2(3) . . ?
B8 Ir2 C14 119.6(2) . . ?
B6 Ir2 C14 120.0(3) . . ?
B5 Ir2 C14 152.5(2) . . ?
B1 Ir2 C14 151.8(2) . . ?
C12 Ir2 C14 62.2(2) . . ?
C13 Ir2 C14 37.1(2) . . ?
C15 Ir2 C14 36.8(2) . . ?
B7 Ir2 C11 151.8(3) . . ?
B8 Ir2 C11 154.2(3) . . ?
B6 Ir2 C11 117.0(3) . . ?
B5 Ir2 C11 98.7(3) . . ?
B1 Ir2 C11 116.2(3) . . ?
C12 Ir2 C11 37.8(2) . . ?
C13 Ir2 C11 62.1(2) . . ?
C15 Ir2 C11 36.7(2) . . ?
C14 Ir2 C11 61.7(2) . . ?
B8 B1 B2 67.0(4) . . ?
B8 B1 B5 106.4(5) . . ?
B2 B1 B5 106.3(5) . . ?
B8 B1 B9 81.5(12) . . ?
B2 B1 B9 61.9(12) . . ?
B5 B1 B9 162.6(12) . . ?
B8 B1 Ir2 65.0(4) . . ?
B2 B1 Ir2 124.4(4) . . ?
B5 B1 Ir2 63.8(3) . . ?
B9 B1 Ir2 132.9(12) . . ?
B8 B1 Ir1 124.2(4) . . ?
B2 B1 Ir1 64.7(3) . . ?
B5 B1 Ir1 63.9(3) . . ?
B9 B1 Ir1 98.8(12) . . ?
Ir2 B1 Ir1 127.0(3) . . ?
B8 B1 H1 111(5) . . ?
B2 B1 H1 109(5) . . ?
B5 B1 H1 136(5) . . ?
B9 B1 H1 49(5) . . ?
Ir2 B1 H1 113(5) . . ?
Ir1 B1 H1 109(5) . . ?
B1 B2 B3 111.2(5) . . ?
B1 B2 B9 64.0(13) . . ?
B3 B2 B9 160.7(12) . . ?
B1 B2 B8 56.2(4) . . ?
B3 B2 B8 116.0(5) . . ?
B9 B2 B8 77.8(13) . . ?
B1 B2 Ir1 66.0(3) . . ?
B3 B2 Ir1 61.7(3) . . ?
B9 B2 Ir1 100.8(12) . . ?
B8 B2 Ir1 116.0(4) . . ?
B1 B2 H2 123(5) . . ?
B3 B2 H2 120(5) . . ?
B9 B2 H2 59(5) . . ?
B8 B2 H2 114(5) . . ?
Ir1 B2 H2 119(5) . . ?
B1 B2 H23 132(3) . . ?
B3 B2 H23 42(3) . . ?
B9 B2 H23 155(3) . . ?
B8 B2 H23 96(3) . . ?
Ir1 B2 H23 103(3) . . ?
H2 B2 H23 103(6) . . ?
B4 B3 B2 103.6(5) . . ?
B4 B3 Ir1 66.1(3) . . ?
B2 B3 Ir1 66.0(3) . . ?
B4 B3 H23 121(4) . . ?
B2 B3 H23 45(3) . . ?
Ir1 B3 H23 111(3) . . ?
B4 B3 H3 123(4) . . ?
B2 B3 H3 132(4) . . ?
Ir1 B3 H3 122(3) . . ?
H23 B3 H3 108(5) . . ?
B4 B3 H34 43(3) . . ?
B2 B3 H34 116(3) . . ?
Ir1 B3 H34 108(3) . . ?
H23 B3 H34 99(4) . . ?
H3 B3 H34 106(5) . . ?
B5 B4 B3 111.2(5) . . ?
B5 B4 B6 56.5(4) . . ?
B3 B4 B6 116.0(5) . . ?
B5 B4 Ir1 66.0(3) . . ?
B3 B4 Ir1 61.7(3) . . ?
B6 B4 Ir1 116.3(4) . . ?
B5 B4 H34 129(3) . . ?
B3 B4 H34 51(3) . . ?
B6 B4 H34 87(3) . . ?
Ir1 B4 H34 112(3) . . ?
B5 B4 H4 124(4) . . ?
B3 B4 H4 120(4) . . ?
B6 B4 H4 113(4) . . ?
Ir1 B4 H4 121(4) . . ?
H34 B4 H4 101(5) . . ?
B9' B5 B6 64.0(16) . . ?
B9' B5 B4 86.9(16) . . ?
B6 B5 B4 66.8(4) . . ?
B9' B5 B1 159.4(15) . . ?
B6 B5 B1 106.6(5) . . ?
B4 B5 B1 106.6(5) . . ?
B9' B5 Ir2 95.8(15) . . ?
B6 B5 Ir2 65.2(3) . . ?
B4 B5 Ir2 124.5(4) . . ?
B1 B5 Ir2 63.8(3) . . ?
B9' B5 Ir1 136.6(15) . . ?
B6 B5 Ir1 124.1(5) . . ?
B4 B5 Ir1 64.9(4) . . ?
B1 B5 Ir1 64.0(3) . . ?
Ir2 B5 Ir1 127.1(3) . . ?
B9' B5 H5 44(5) . . ?
B6 B5 H5 107(5) . . ?
B4 B5 H5 113(4) . . ?
B1 B5 H5 135(5) . . ?
Ir2 B5 H5 106(5) . . ?
Ir1 B5 H5 116(5) . . ?
B5 B6 B7 110.7(5) . . ?
B5 B6 B9' 57.0(15) . . ?
B7 B6 B9' 153.2(14) . . ?
B5 B6 B4 56.7(4) . . ?
B7 B6 B4 116.3(5) . . ?
B9' B6 B4 78.6(15) . . ?
B5 B6 Ir2 65.7(3) . . ?
B7 B6 Ir2 61.3(3) . . ?
B9' B6 Ir2 92.5(14) . . ?
B4 B6 Ir2 116.2(4) . . ?
B5 B6 H6 124(5) . . ?
B7 B6 H6 121(5) . . ?
B9' B6 H6 67(5) . . ?
B4 B6 H6 111(5) . . ?
Ir2 B6 H6 122(5) . . ?
B5 B6 H67 134(4) . . ?
B7 B6 H67 45(4) . . ?
B9' B6 H67 161(4) . . ?
B4 B6 H67 96(4) . . ?
Ir2 B6 H67 106(4) . . ?
H6 B6 H67 100(6) . . ?
B8 B7 B6 103.8(5) . . ?
B8 B7 Ir2 66.2(3) . . ?
B6 B7 Ir2 66.5(3) . . ?
B8 B7 H67 120(4) . . ?
B6 B7 H67 41(4) . . ?
Ir2 B7 H67 107(4) . . ?
B8 B7 H7 127(3) . . ?
B6 B7 H7 129(4) . . ?
Ir2 B7 H7 126(3) . . ?
H67 B7 H7 105(5) . . ?
B8 B7 H78 42(3) . . ?
B6 B7 H78 112(3) . . ?
Ir2 B7 H78 107(3) . . ?
H67 B7 H78 99(5) . . ?
H7 B7 H78 110(5) . . ?
B1 B8 B7 111.2(5) . . ?
B1 B8 B2 56.8(4) . . ?
B7 B8 B2 116.2(5) . . ?
B1 B8 Ir2 66.0(3) . . ?
B7 B8 Ir2 61.5(3) . . ?
B2 B8 Ir2 116.5(4) . . ?
B1 B8 H78 125(3) . . ?
B7 B8 H78 50(4) . . ?
B2 B8 H78 85(4) . . ?
Ir2 B8 H78 110(4) . . ?
B1 B8 H8 119(4) . . ?
B7 B8 H8 127(4) . . ?
B2 B8 H8 106(5) . . ?
Ir2 B8 H8 125(4) . . ?
H78 B8 H8 108(5) . . ?
C2 C1 C5 107.6(6) . . ?
C2 C1 C6 126.6(6) . . ?
C5 C1 C6 125.8(6) . . ?
C2 C1 Ir1 71.1(3) . . ?
C5 C1 Ir1 71.1(4) . . ?
C6 C1 Ir1 125.3(5) . . ?
C1 C2 C3 108.7(6) . . ?
C1 C2 C7 125.9(6) . . ?
C3 C2 C7 125.3(6) . . ?
C1 C2 Ir1 71.9(3) . . ?
C3 C2 Ir1 71.3(3) . . ?
C7 C2 Ir1 125.3(5) . . ?
C2 C3 C4 108.5(6) . . ?
C2 C3 C8 125.7(6) . . ?
C4 C3 C8 125.8(6) . . ?
C2 C3 Ir1 71.5(4) . . ?
C4 C3 Ir1 71.6(4) . . ?
C8 C3 Ir1 123.8(5) . . ?
C3 C4 C5 107.2(6) . . ?
C3 C4 C9 126.8(6) . . ?
C5 C4 C9 125.9(6) . . ?
C3 C4 Ir1 71.1(4) . . ?
C5 C4 Ir1 71.3(4) . . ?
C9 C4 Ir1 124.7(4) . . ?
C1 C5 C4 108.0(6) . . ?
C1 C5 C10 126.4(7) . . ?
C4 C5 C10 125.5(7) . . ?
C1 C5 Ir1 71.4(4) . . ?
C4 C5 Ir1 71.1(4) . . ?
C10 C5 Ir1 124.1(5) . . ?
C1 C6 H6A 109.5 . . ?
C1 C6 H6B 109.5 . . ?
H6A C6 H6B 109.5 . . ?
C1 C6 H6C 109.5 . . ?
H6A C6 H6C 109.5 . . ?
H6B C6 H6C 109.5 . . ?
C2 C7 H7A 109.5 . . ?
C2 C7 H7B 109.5 . . ?
H7A C7 H7B 109.5 . . ?
C2 C7 H7C 109.5 . . ?
H7A C7 H7C 109.5 . . ?
H7B C7 H7C 109.5 . . ?
C3 C8 H8A 109.5 . . ?
C3 C8 H8B 109.5 . . ?
H8A C8 H8B 109.5 . . ?
C3 C8 H8C 109.5 . . ?
H8A C8 H8C 109.5 . . ?
H8B C8 H8C 109.5 . . ?
C4 C9 H9B 109.5 . . ?
C4 C9 H9C 109.5 . . ?
H9B C9 H9C 109.5 . . ?
C4 C9 H9A 109.5 . . ?
H9B C9 H9A 109.5 . . ?
H9C C9 H9A 109.5 . . ?
C5 C10 H10A 109.5 . . ?
C5 C10 H10B 109.5 . . ?
H10A C10 H10B 109.5 . . ?
C5 C10 H10C 109.5 . . ?
H10A C10 H10C 109.5 . . ?
H10B C10 H10C 109.5 . . ?
C15 C11 C12 107.5(6) . . ?
C15 C11 C16 127.5(7) . . ?
C12 C11 C16 124.9(7) . . ?
C15 C11 Ir2 71.2(4) . . ?
C12 C11 Ir2 70.3(4) . . ?
C16 C11 Ir2 126.6(5) . . ?
C13 C12 C11 107.3(6) . . ?
C13 C12 C17 126.4(7) . . ?
C11 C12 C17 126.0(7) . . ?
C13 C12 Ir2 71.7(4) . . ?
C11 C12 Ir2 71.9(3) . . ?
C17 C12 Ir2 126.6(5) . . ?
C12 C13 C14 108.2(6) . . ?
C12 C13 C18 125.1(7) . . ?
C14 C13 C18 126.7(6) . . ?
C12 C13 Ir2 71.0(4) . . ?
C14 C13 Ir2 71.6(4) . . ?
C18 C13 Ir2 124.3(5) . . ?
C15 C14 C13 108.0(6) . . ?
C15 C14 C19 127.5(7) . . ?
C13 C14 C19 124.5(6) . . ?
C15 C14 Ir2 71.5(4) . . ?
C13 C14 Ir2 71.3(4) . . ?
C19 C14 Ir2 125.3(5) . . ?
C14 C15 C11 109.1(6) . . ?
C14 C15 C20 127.2(7) . . ?
C11 C15 C20 123.6(6) . . ?
C14 C15 Ir2 71.7(4) . . ?
C11 C15 Ir2 72.1(4) . . ?
C20 C15 Ir2 126.0(5) . . ?
C11 C16 H16A 109.5 . . ?
C11 C16 H16B 109.5 . . ?
H16A C16 H16B 109.5 . . ?
C11 C16 H16C 109.5 . . ?
H16A C16 H16C 109.5 . . ?
H16B C16 H16C 109.5 . . ?
C12 C17 H17A 109.5 . . ?
C12 C17 H17B 109.5 . . ?
H17A C17 H17B 109.5 . . ?
C12 C17 H17C 109.5 . . ?
H17A C17 H17C 109.5 . . ?
H17B C17 H17C 109.5 . . ?
C13 C18 H18A 109.5 . . ?
C13 C18 H18B 109.5 . . ?
H18A C18 H18B 109.5 . . ?
C13 C18 H18C 109.5 . . ?
H18A C18 H18C 109.5 . . ?
H18B C18 H18C 109.5 . . ?
C14 C19 H19A 109.5 . . ?
C14 C19 H19B 109.5 . . ?
H19A C19 H19B 109.5 . . ?
C14 C19 H19C 109.5 . . ?
H19A C19 H19C 109.5 . . ?
H19B C19 H19C 109.5 . . ?
C15 C20 H20A 109.5 . . ?
C15 C20 H20B 109.5 . . ?
H20A C20 H20B 109.5 . . ?
C15 C20 H20C 109.5 . . ?
H20A C20 H20C 109.5 . . ?
H20B C20 H20C 109.5 . . ?
B2 B9 B1 54.1(11) . . ?
B2 B9 H1 88(4) . . ?
B1 B9 H1 35(4) . . ?
B2 B9 H9 118(4) . . ?
B1 B9 H9 126(4) . . ?
H1 B9 H9 121(6) . . ?
B5 B9' B6 59.0(14) . . ?
B5 B9' H5 42(5) . . ?
B6 B9' H5 100(5) . . ?
B5 B9' H9'A 124(4) . . ?
B6 B9' H9'A 102(3) . . ?
H5 B9' H9'A 128(6) . . ?

loop_
_geom_bond_atom_site_label_1
_geom_bond_atom_site_label_2
_geom_bond_distance
_geom_bond_site_symmetry_2
_geom_bond_publ_flag
Ir1 B3 2.078(7) . ?
Ir1 B2 2.156(7) . ?
Ir1 B4 2.156(8) . ?
Ir1 B5 2.176(8) . ?
Ir1 B1 2.178(7) . ?
Ir1 C3 2.242(6) . ?
Ir1 C2 2.244(6) . ?
Ir1 C4 2.248(7) . ?
Ir1 C5 2.251(7) . ?
Ir1 C1 2.255(6) . ?
Ir2 B7 2.068(7) . ?
Ir2 B8 2.153(7) . ?
Ir2 B6 2.161(7) . ?
Ir2 B5 2.170(7) . ?
Ir2 B1 2.170(8) . ?
Ir2 C12 2.242(6) . ?
Ir2 C13 2.252(6) . ?
Ir2 C15 2.252(7) . ?
Ir2 C14 2.255(7) . ?
Ir2 C11 2.263(7) . ?
B1 B8 1.791(10) . ?
B1 B2 1.805(10) . ?
B1 B5 1.913(9) . ?
B1 B9 2.00(4) . ?
B1 H1 1.15(9) . ?
B2 B3 1.870(10) . ?
B2 B9 1.97(4) . ?
B2 B8 1.985(11) . ?
B2 H2 1.01(10) . ?
B2 H23 1.33(7) . ?
B3 B4 1.864(11) . ?
B3 H23 1.24(7) . ?
B3 H3 1.17(7) . ?
B3 H34 1.45(8) . ?
B4 B5 1.801(10) . ?
B4 B6 1.982(11) . ?
B4 H34 1.27(7) . ?
B4 H4 1.11(7) . ?
B5 B9' 1.76(5) . ?
B5 B6 1.799(10) . ?
B5 H5 1.18(9) . ?
B6 B7 1.862(10) . ?
B6 B9' 1.89(4) . ?
B6 H6 1.14(10) . ?
B6 H67 1.22(8) . ?
B7 B8 1.861(11) . ?
B7 H67 1.32(8) . ?
B7 H7 1.19(7) . ?
B7 H78 1.42(8) . ?
B8 H78 1.24(7) . ?
B8 H8 0.94(7) . ?
C1 C2 1.427(9) . ?
C1 C5 1.446(9) . ?
C1 C6 1.498(9) . ?
C2 C3 1.431(9) . ?
C2 C7 1.494(9) . ?
C3 C4 1.435(9) . ?
C3 C8 1.506(9) . ?
C4 C5 1.450(10) . ?
C4 C9 1.493(10) . ?
C5 C10 1.494(9) . ?
C6 H6A 0.9800 . ?
C6 H6B 0.9800 . ?
C6 H6C 0.9800 . ?
C7 H7A 0.9800 . ?
C7 H7B 0.9800 . ?
C7 H7C 0.9800 . ?
C8 H8A 0.9800 . ?
C8 H8B 0.9800 . ?
C8 H8C 0.9800 . ?
C9 H9B 0.9800 . ?
C9 H9C 0.9800 . ?
C9 H9A 0.9800 . ?
C10 H10A 0.9800 . ?
C10 H10B 0.9800 . ?
C10 H10C 0.9800 . ?
C11 C15 1.422(10) . ?
C11 C12 1.458(9) . ?
C11 C16 1.490(9) . ?
C12 C13 1.435(10) . ?
C12 C17 1.495(10) . ?
C13 C14 1.435(9) . ?
C13 C18 1.507(9) . ?
C14 C15 1.422(9) . ?
C14 C19 1.498(10) . ?
C15 C20 1.509(10) . ?
C16 H16A 0.9800 . ?
C16 H16B 0.9800 . ?
C16 H16C 0.9800 . ?
C17 H17A 0.9800 . ?
C17 H17B 0.9800 . ?
C17 H17C 0.9800 . ?
C18 H18A 0.9800 . ?
C18 H18B 0.9800 . ?
C18 H18C 0.9800 . ?
C19 H19A 0.9800 . ?
C19 H19B 0.9800 . ?
C19 H19C 0.9800 . ?
C20 H20A 0.9800 . ?
C20 H20B 0.9800 . ?
C20 H20C 0.9800 . ?
B9 H1 1.52(10) . ?
B9 H9 0.71(4) . ?
B9' H5 1.23(10) . ?
B9' H9'A 1.03(4) . ?
